data_1541845
loop_
_publ_author_name
'Hector, A.L.'
'Levason, W.'
'Webster, M.'

_publ_section_title
;
 Synthesis and properties of scandium, yttrium and lanthanum periodates.
 Crystal structures of Y (H2 O)3 (I O4 (O H)2) and Y (H2 O)2 (I O3)3
;
_journal_name_full 'Inorganica Chimica Acta'
_journal_page_first 43
_journal_page_last 49
_journal_volume 298
_journal_year 2000
_chemical_formula_sum 'H4 I3 O11 Y'
_chemical_name_systematic '(Y (H2 O)2) (I O3)3'
_space_group_IT_number 2
_symmetry_space_group_name_Hall '-P 1'
_symmetry_space_group_name_H-M 'P -1'
_cell_angle_alpha 79.709
_cell_angle_beta 85.013
_cell_angle_gamma 71.713
_cell_formula_units_Z 2
_cell_length_a 7.3268
_cell_length_b 7.4945
_cell_length_c 9.3501
_cell_volume 479.387
_citation_journal_id_ASTM ICHAA3
_cod_data_source_file Hector_ICHAA3_2000_235.cif
_cod_data_source_block H4I3O11Y1
_cod_original_cell_volume 479.3869
_cod_original_formula_sum 'H4 I3 O11 Y1'
_cod_database_code 1541845

loop_
_symmetry_equiv_pos_as_xyz
x,y,z
-x,-y,-z

loop_
_atom_site_label
_atom_site_type_symbol
_atom_site_fract_x
_atom_site_fract_y
_atom_site_fract_z
_atom_site_occupancy
_atom_site_U_iso_or_equiv
O2 O-2 0.18 0.8927 0.6418 1 0.0
O8 O-2 0.0034 0.5981 0.7682 1 0.0
O1 O-2 0.4203 0.5267 0.6496 1 0.0
Y1 Y+3 0.26944 0.341 0.82376 1 0.0
I3 I+5 -0.10131 0.84133 0.80238 1 0.0
I1 I+5 0.3332 0.74444 0.51787 1 0.0
I2 I+5 0.26477 0.60256 0.13351 1 0.0
O3 O-2 0.1639 0.6787 0.4264 1 0.0
O11 O-2 0.3616 0.017 0.8229 1 0.0
O6 O-2 0.3046 0.5826 -0.0581 1 0.0
O5 O-2 0.0205 0.7595 0.117 1 0.0
O4 O-2 0.39 0.7734 0.1386 1 0.0
O7 O-2 -0.2467 0.9326 0.6474 1 0.0
O10 O-2 0.2145 0.3041 0.5849 1 0.0
O9 O-2 -0.2848 0.7799 0.9296 1 0.0
